data_4089546
loop_
_publ_author_name
'Zabula, Alexander V.'
'Rogachev, Andrey Yu.'
'Guzei, Ilia A.'
'West, Robert'

_publ_section_title
;
 Silicon in a Negatively Charged Shell: Anions of Spirosilabifluorene
;
_journal_issue 13
_journal_name_full Organometallics
_journal_page_first 3760
_journal_paper_doi 10.1021/om400419a
_journal_volume 32
_journal_year 2013
_chemical_formula_moiety 'C54 H46 Cs3 O3 Si2, C4 H8 O'
_chemical_formula_sum 'C58 H54 Cs3 O4 Si2'
_chemical_formula_weight 1269.92
_space_group_crystal_system monoclinic
_space_group_IT_number 14
_space_group_name_Hall '-P 2ybc'
_space_group_name_H-M_alt 'P 1 21/c 1'
_atom_sites_solution_hydrogens geom
_atom_sites_solution_primary direct
_audit_creation_date 2013-02-04
_audit_creation_method
;
  Olex2 1.2-dev
  (compiled Jan 17 2013 15:44:36, GUI svn.r4391)
;
_cell_angle_alpha 90
_cell_angle_beta 104.53(3)
_cell_angle_gamma 90
_cell_formula_units_Z 4
_cell_length_a 18.641(7)
_cell_length_b 25.131(9)
_cell_length_c 11.216(4)
_cell_measurement_reflns_used 9804
_cell_measurement_temperature 100(2)
_cell_measurement_theta_max 30.52
_cell_measurement_theta_min 2.40
_cell_volume 5086(3)
_computing_cell_refinement 'SAINT+ Ver. 7.68A (Bruker-AXS, 2009)'
_computing_data_collection 'APEX2 Ver. 2012.14-3 (Bruker-AXS, 2012)'
_computing_data_reduction 'SAINT+ Ver. 7.68A'
_computing_molecular_graphics
;
O. V. Dolomanov, L. J. Bourhis, R. J. Gildea, J. A. K. Howard and H. Puschmann,
OLEX2: a complete structure solution, refinement and analysis program.
J. Appl. Cryst. (2009). 42, 339-341.
;
_computing_publication_material
;
O. V. Dolomanov, L. J. Bourhis, R. J. Gildea, J. A. K. Howard and H. Puschmann,
OLEX2: a complete structure solution, refinement and analysis program.
J. Appl. Cryst. (2009). 42, 339-341.
;
_computing_structure_refinement SHELXTL
_computing_structure_solution 'SHELXTL (Sheldrick, 2008-2012)'
_diffrn_ambient_temperature 100.0
_diffrn_detector_area_resol_mean 7.9
_diffrn_detector_type 'CCD area detector'
_diffrn_measured_fraction_theta_full 0.999
_diffrn_measured_fraction_theta_max 0.996
_diffrn_measurement_device 'three-circle diffractometer'
_diffrn_measurement_device_type 'Bruker SMART APEX2 area detector'
_diffrn_measurement_method '0.5\% \w and 0.5\% \f scans'
_diffrn_radiation_collimation 'focusing mirrors'
_diffrn_radiation_monochromator 'mirror optics'
_diffrn_radiation_probe x-ray
_diffrn_radiation_type 'Mo K\a'
_diffrn_radiation_wavelength 0.71073
_diffrn_radiation_xray_symbol K-L~3~
_diffrn_reflns_av_R_equivalents 0.0375
_diffrn_reflns_av_unetI/netI 0.0255
_diffrn_reflns_Laue_measured_fraction_full 0.999
_diffrn_reflns_Laue_measured_fraction_max 0.996
_diffrn_reflns_limit_h_max 23
_diffrn_reflns_limit_h_min -26
_diffrn_reflns_limit_k_max 35
_diffrn_reflns_limit_k_min -36
_diffrn_reflns_limit_l_max 15
_diffrn_reflns_limit_l_min -15
_diffrn_reflns_number 97997
_diffrn_reflns_point_group_measured_fraction_full 0.999
_diffrn_reflns_point_group_measured_fraction_max 0.996
_diffrn_reflns_theta_full 25.000
_diffrn_reflns_theta_max 30.613
_diffrn_reflns_theta_min 1.389
_diffrn_source 'microfocus sealed X-ray tube'
_diffrn_source_type 'Incoatec I\ms'
_diffrn_standards_number 0
_exptl_absorpt_coefficient_mu 2.233
_exptl_absorpt_correction_T_max 0.7461
_exptl_absorpt_correction_T_min 0.6531
_exptl_absorpt_correction_type multi-scan
_exptl_absorpt_process_details
;
SADABS-2012/1 (Bruker,2012) was used for absorption correction.
wR2(int) was 0.0620 before and 0.0465 after correction.
The Ratio of minimum to maximum transmission is 0.8754.
The \l/2 correction factor is Not present.
;
_exptl_crystal_colour brown
_exptl_crystal_density_diffrn 1.658
_exptl_crystal_density_method 'not measured'
_exptl_crystal_description block
_exptl_crystal_F_000 2508
_exptl_crystal_size_max 0.4
_exptl_crystal_size_mid 0.3
_exptl_crystal_size_min 0.2
_exptl_transmission_factor_max .7461
_exptl_transmission_factor_min .6531
_refine_diff_density_max 0.856
_refine_diff_density_min -1.186
_refine_diff_density_rms 0.098
_refine_ls_extinction_method none
_refine_ls_goodness_of_fit_ref 1.080
_refine_ls_hydrogen_treatment constr
_refine_ls_matrix_type full
_refine_ls_number_parameters 605
_refine_ls_number_reflns 15601
_refine_ls_number_restraints 0
_refine_ls_restrained_S_all 1.080
_refine_ls_R_factor_all 0.0367
_refine_ls_R_factor_gt 0.0297
_refine_ls_shift/su_max 0.005
_refine_ls_shift/su_mean 0.000
_refine_ls_structure_factor_coef Fsqd
_refine_ls_weighting_details
;
 w=1/[\s^2^(Fo^2^)+(0.0241P)^2^+6.2867P]
 where P=(Fo^2^+2Fc^2^)/3
;
_refine_ls_weighting_scheme calc
_refine_ls_wR_factor_gt 0.0625
_refine_ls_wR_factor_ref 0.0650
_reflns_Friedel_coverage 0.000
_reflns_number_gt 13693
_reflns_number_total 15601
_reflns_threshold_expression 'I > 2\s(I)'
_cod_data_source_file om400419a_si_002.cif
_cod_data_source_block compound_5
_cod_depositor_comments
;
The following automatic conversions were performed:

data name '_iucr_refine_instruction_details' was replaced with
'_iucr_refine_instructions_details' as specified in the replacement
file 'data/replacement-values/replacement_tags.lst'.

Automatic conversion script
Id: cif_correct_tags 9268 2022-04-12 08:56:07Z antanas 
;
_cod_database_code 4089546
_olex2_refinement_description
;
1. Fixed Uiso
 At 1.2 times of:
  All C(H) groups, All C(H,H) groups
 At 1.5 times of:
  All C(H,H,H) groups
2.a Secondary CH2 refined with riding coordinates:
 C26(H26A,H26B), C27(H1B,H27), C28(H28A,H28B), C29(H29A,H29B), C55(H55A,H55B),
 C56(H56A,H56B), C57(H57A,H57B), C58(H58A,H58B)
2.b Me refined with riding coordinates:
 C25(H25A,H25B,H25C)
2.c Aromatic/amide H refined with riding coordinates:
 C2(H2), C3(H3), C4(H4), C5(H5), C8(H8), C9(H9), C10(H10), C11(H1A), C14(H14),
 C15(H15), C16(H16), C17(H17), C20(H20), C21(H21), C22(H22), C23(H23), C32(H32),
  C33(H33), C34(H34), C35(H35), C38(H38), C39(H39), C40(H40), C41(H41),
 C44(H44), C45(H45), C46(H46), C47(H47), C50(H50), C51(H51), C52(H52), C53(H53)
2.d Idealised Me refined as rotating group:
 C30(H30A,H30B,H30C)
;
_shelx_estimated_absorpt_t_max 0.664
_shelx_estimated_absorpt_t_min 0.469
_shelx_space_group_comment
;
The symmetry employed for this shelxl refinement is uniquely defined
by the following loop, which should always be used as a source of
symmetry information in preference to the above space-group names.
They are only intended as comments.
;
_shelxl_version_number 2012-9

loop_
_space_group_symop_operation_xyz
'x, y, z'
'-x, y+1/2, -z+1/2'
'-x, -y, -z'
'x, -y-1/2, z-1/2'

loop_
_atom_site_label
_atom_site_type_symbol
_atom_site_fract_x
_atom_site_fract_y
_atom_site_fract_z
_atom_site_U_iso_or_equiv
_atom_site_adp_type
_atom_site_occupancy
_atom_site_site_symmetry_order
_atom_site_calc_flag
_atom_site_refinement_flags_posn
_atom_site_refinement_flags_adp
Cs1 Cs 0.80335(2) 0.79970(2) 0.84636(2) 0.02817(4) Uani 1 1 d . .
Cs2 Cs 0.79123(2) 0.94854(2) 0.64950(2) 0.01468(3) Uani 1 1 d . .
Cs3 Cs 0.90639(2) 1.18769(2) 0.64926(2) 0.01784(3) Uani 1 1 d . .
Si1 Si 0.95098(3) 0.68371(2) 1.08510(5) 0.01130(10) Uani 1 1 d . .
Si2 Si 0.68940(3) 1.10187(2) 0.53168(5) 0.01233(11) Uani 1 1 d . .
O1 O 0.86640(10) 0.90974(7) 0.92980(15) 0.0217(3) Uani 1 1 d . .
O2 O 0.71981(9) 0.94050(7) 0.87220(15) 0.0210(3) Uani 1 1 d . .
O3 O 0.62535(10) 0.91142(9) 0.64489(19) 0.0360(5) Uani 1 1 d . .
C1 C 1.02756(11) 0.63545(8) 1.16187(19) 0.0126(4) Uani 1 1 d . .
C2 C 1.02262(12) 0.58213(8) 1.1964(2) 0.0154(4) Uani 1 1 d . .
H2 H 0.9755 0.5653 1.1780 0.019 Uiso 1 1 calc R U
C3 C 1.08470(13) 0.55327(9) 1.2568(2) 0.0178(4) Uani 1 1 d . .
H3 H 1.0799 0.5169 1.2769 0.021 Uiso 1 1 calc R U
C4 C 1.15446(13) 0.57779(9) 1.2881(2) 0.0170(4) Uani 1 1 d . .
H4 H 1.1967 0.5583 1.3310 0.020 Uiso 1 1 calc R U
C5 C 1.16195(12) 0.63050(8) 1.25654(19) 0.0147(4) Uani 1 1 d . .
H5 H 1.2091 0.6473 1.2786 0.018 Uiso 1 1 calc R U
C6 C 1.09935(11) 0.65896(8) 1.19173(18) 0.0123(4) Uani 1 1 d . .
C7 C 1.10071(11) 0.71289(8) 1.14255(19) 0.0126(4) Uani 1 1 d . .
C8 C 1.16441(12) 0.74219(9) 1.1407(2) 0.0163(4) Uani 1 1 d . .
H8 H 1.2120 0.7279 1.1779 0.020 Uiso 1 1 calc R U
C9 C 1.15858(12) 0.79185(9) 1.0851(2) 0.0191(4) Uani 1 1 d . .
H9 H 1.2020 0.8116 1.0849 0.023 Uiso 1 1 calc R U
C10 C 1.08839(13) 0.81277(9) 1.0291(2) 0.0184(4) Uani 1 1 d . .
H10 H 1.0841 0.8466 0.9902 0.022 Uiso 1 1 calc R U
C11 C 1.02519(12) 0.78384(8) 1.0309(2) 0.0154(4) Uani 1 1 d . .
H1A H 0.9780 0.7984 0.9925 0.018 Uiso 1 1 calc R U
C12 C 1.02866(11) 0.73360(8) 1.08775(19) 0.0125(4) Uani 1 1 d . .
C13 C 0.87677(11) 0.63890(8) 0.99080(19) 0.0127(4) Uani 1 1 d . .
C14 C 0.88225(12) 0.59099(8) 0.92736(19) 0.0144(4) Uani 1 1 d . .
H14 H 0.9299 0.5759 0.9344 0.017 Uiso 1 1 calc R U
C15 C 0.82088(13) 0.56536(9) 0.8554(2) 0.0182(4) Uani 1 1 d . .
H15 H 0.8266 0.5325 0.8168 0.022 Uiso 1 1 calc R U
C16 C 0.74964(13) 0.58796(9) 0.8393(2) 0.0181(4) Uani 1 1 d . .
H16 H 0.7076 0.5709 0.7882 0.022 Uiso 1 1 calc R U
C17 C 0.74148(12) 0.63497(9) 0.8981(2) 0.0166(4) Uani 1 1 d . .
H17 H 0.6937 0.6505 0.8860 0.020 Uiso 1 1 calc R U
C18 C 0.80316(11) 0.66018(8) 0.97556(19) 0.0125(4) Uani 1 1 d . .
C19 C 0.80142(12) 0.70864(8) 1.04417(19) 0.0134(4) Uani 1 1 d . .
C20 C 0.73734(12) 0.73671(9) 1.0533(2) 0.0176(4) Uani 1 1 d . .
H20 H 0.6897 0.7222 1.0179 0.021 Uiso 1 1 calc R U
C21 C 0.74337(13) 0.78524(10) 1.1133(2) 0.0198(4) Uani 1 1 d . .
H21 H 0.7000 0.8041 1.1179 0.024 Uiso 1 1 calc R U
C22 C 0.81393(12) 0.80685(9) 1.1678(2) 0.0163(4) Uani 1 1 d . .
H22 H 0.8181 0.8405 1.2077 0.020 Uiso 1 1 calc R U
C23 C 0.87709(12) 0.77876(8) 1.1627(2) 0.0147(4) Uani 1 1 d . .
H23 H 0.9242 0.7932 1.2022 0.018 Uiso 1 1 calc R U
C24 C 0.87406(11) 0.72953(8) 1.10108(19) 0.0127(4) Uani 1 1 d . .
C25 C 0.94438(14) 0.91531(11) 0.9467(2) 0.0268(5) Uani 1 1 d . .
H25A H 0.9702 0.8902 1.0097 0.040 Uiso 1 1 calc R U
H25B H 0.9592 0.9517 0.9732 0.040 Uiso 1 1 calc R U
H25C H 0.9573 0.9079 0.8689 0.040 Uiso 1 1 calc R U
C26 C 0.83942(15) 0.94340(10) 1.0109(2) 0.0243(5) Uani 1 1 d . .
H26A H 0.8467 0.9811 0.9914 0.029 Uiso 1 1 calc R U
H26B H 0.8673 0.9366 1.0970 0.029 Uiso 1 1 calc R U
C27 C 0.75874(15) 0.93278(10) 0.9970(2) 0.0240(5) Uani 1 1 d . .
H1B H 0.7517 0.8958 1.0222 0.029 Uiso 1 1 calc R U
H27 H 0.7392 0.9572 1.0505 0.029 Uiso 1 1 calc R U
C28 C 0.64192(14) 0.93579(11) 0.8555(2) 0.0273(5) Uani 1 1 d . .
H28A H 0.6252 0.9606 0.9116 0.033 Uiso 1 1 calc R U
H28B H 0.6294 0.8991 0.8756 0.033 Uiso 1 1 calc R U
C29 C 0.60346(15) 0.94839(11) 0.7253(3) 0.0301(6) Uani 1 1 d . .
H29A H 0.5491 0.9465 0.7143 0.036 Uiso 1 1 calc R U
H29B H 0.6162 0.9850 0.7051 0.036 Uiso 1 1 calc R U
C30 C 0.56918(18) 0.90536(17) 0.5336(3) 0.0490(9) Uani 1 1 d . .
H30A H 0.5557 0.9404 0.4961 0.074 Uiso 1 1 calc R U
H30B H 0.5255 0.8887 0.5514 0.074 Uiso 1 1 calc R U
H30C H 0.5876 0.8828 0.4765 0.074 Uiso 1 1 calc R U
C31 C 0.78607(12) 1.08003(8) 0.59181(19) 0.0127(4) Uani 1 1 d . .
C32 C 0.84233(12) 1.06631(8) 0.5339(2) 0.0150(4) Uani 1 1 d . .
H32 H 0.8322 1.0676 0.4466 0.018 Uiso 1 1 calc R U
C33 C 0.91219(12) 1.05089(9) 0.6015(2) 0.0175(4) Uani 1 1 d . .
H33 H 0.9489 1.0407 0.5606 0.021 Uiso 1 1 calc R U
C34 C 0.92833(12) 1.05047(9) 0.7318(2) 0.0180(4) Uani 1 1 d . .
H34 H 0.9768 1.0414 0.7784 0.022 Uiso 1 1 calc R U
C35 C 0.87423(12) 1.06308(8) 0.7919(2) 0.0157(4) Uani 1 1 d . .
H35 H 0.8861 1.0629 0.8794 0.019 Uiso 1 1 calc R U
C36 C 0.80201(12) 1.07616(8) 0.72541(19) 0.0129(4) Uani 1 1 d . .
C37 C 0.73779(12) 1.08283(8) 0.77380(19) 0.0132(4) Uani 1 1 d . .
C38 C 0.73726(13) 1.07877(8) 0.8991(2) 0.0162(4) Uani 1 1 d . .
H38 H 0.7825 1.0731 0.9594 0.019 Uiso 1 1 calc R U
C39 C 0.67222(13) 1.08282(9) 0.9350(2) 0.0192(4) Uani 1 1 d . .
H39 H 0.6729 1.0798 1.0197 0.023 Uiso 1 1 calc R U
C40 C 0.60464(13) 1.09140(9) 0.8475(2) 0.0213(5) Uani 1 1 d . .
H40 H 0.5597 1.0933 0.8727 0.026 Uiso 1 1 calc R U
C41 C 0.60407(12) 1.09708(9) 0.7242(2) 0.0177(4) Uani 1 1 d . .
H41 H 0.5585 1.1038 0.6657 0.021 Uiso 1 1 calc R U
C42 C 0.66950(12) 1.09304(8) 0.6842(2) 0.0146(4) Uani 1 1 d . .
C43 C 0.63572(12) 1.07252(8) 0.3808(2) 0.0151(4) Uani 1 1 d . .
C44 C 0.61967(13) 1.01982(9) 0.3457(2) 0.0201(4) Uani 1 1 d . .
H44 H 0.6355 0.9921 0.4041 0.024 Uiso 1 1 calc R U
C45 C 0.58060(14) 1.00728(10) 0.2258(2) 0.0242(5) Uani 1 1 d . .
H45 H 0.5698 0.9712 0.2027 0.029 Uiso 1 1 calc R U
C46 C 0.55756(14) 1.04767(11) 0.1403(2) 0.0259(5) Uani 1 1 d . .
H46 H 0.5305 1.0392 0.0589 0.031 Uiso 1 1 calc R U
C47 C 0.57396(13) 1.10038(10) 0.1734(2) 0.0219(5) Uani 1 1 d . .
H47 H 0.5584 1.1278 0.1142 0.026 Uiso 1 1 calc R U
C48 C 0.61309(12) 1.11323(9) 0.29250(19) 0.0150(4) Uani 1 1 d . .
C49 C 0.63390(12) 1.16816(8) 0.3388(2) 0.0153(4) Uani 1 1 d . .
C50 C 0.61892(13) 1.21455(9) 0.2689(2) 0.0198(4) Uani 1 1 d . .
H50 H 0.5959 1.2127 0.1832 0.024 Uiso 1 1 calc R U
C51 C 0.63798(14) 1.26348(9) 0.3258(2) 0.0237(5) Uani 1 1 d . .
H51 H 0.6284 1.2952 0.2783 0.028 Uiso 1 1 calc R U
C52 C 0.67074(13) 1.26669(9) 0.4511(2) 0.0213(5) Uani 1 1 d . .
H52 H 0.6814 1.3004 0.4896 0.026 Uiso 1 1 calc R U
C53 C 0.68798(12) 1.22039(8) 0.5199(2) 0.0173(4) Uani 1 1 d . .
H53 H 0.7118 1.2226 0.6052 0.021 Uiso 1 1 calc R U
C54 C 0.67060(12) 1.17064(8) 0.4648(2) 0.0139(4) Uani 1 1 d . .
O4 O 0.60576(14) 0.73553(13) 0.7678(2) 0.0630(8) Uani 1 1 d . .
C55 C 0.57385(19) 0.78192(17) 0.7033(4) 0.0547(10) Uani 1 1 d . .
H55A H 0.6131 0.8078 0.6985 0.066 Uiso 1 1 calc R U
H55B H 0.5396 0.7990 0.7464 0.066 Uiso 1 1 calc R U
C56 C 0.53182(16) 0.76464(15) 0.5743(3) 0.0429(8) Uani 1 1 d . .
H56A H 0.4814 0.7802 0.5516 0.052 Uiso 1 1 calc R U
H56B H 0.5587 0.7752 0.5123 0.052 Uiso 1 1 calc R U
C57 C 0.52863(18) 0.70453(15) 0.5851(3) 0.0463(9) Uani 1 1 d . .
H57A H 0.4773 0.6914 0.5534 0.056 Uiso 1 1 calc R U
H57B H 0.5610 0.6871 0.5389 0.056 Uiso 1 1 calc R U
C58 C 0.5559(2) 0.69406(18) 0.7208(4) 0.0604(11) Uani 1 1 d . .
H58A H 0.5141 0.6941 0.7606 0.072 Uiso 1 1 calc R U
H58B H 0.5812 0.6592 0.7356 0.072 Uiso 1 1 calc R U

loop_
_atom_site_aniso_label
_atom_site_aniso_U_11
_atom_site_aniso_U_22
_atom_site_aniso_U_33
_atom_site_aniso_U_23
_atom_site_aniso_U_13
_atom_site_aniso_U_12
Cs1 0.04787(10) 0.02587(7) 0.01203(7) 0.00032(5) 0.00989(7) 0.00300(7)
Cs2 0.01808(6) 0.01490(6) 0.01167(6) -0.00071(4) 0.00488(5) -0.00053(4)
Cs3 0.02187(7) 0.01833(6) 0.01415(6) -0.00004(5) 0.00607(5) -0.00362(5)
Si1 0.0090(2) 0.0130(2) 0.0125(3) -0.00058(19) 0.0037(2) 0.00000(19)
Si2 0.0138(3) 0.0128(2) 0.0103(3) 0.00056(19) 0.0029(2) 0.0003(2)
O1 0.0234(9) 0.0261(8) 0.0155(8) -0.0031(6) 0.0045(7) 0.0042(7)
O2 0.0220(8) 0.0255(8) 0.0172(8) 0.0002(6) 0.0082(7) 0.0003(6)
O3 0.0206(9) 0.0579(13) 0.0305(11) -0.0167(9) 0.0081(8) -0.0078(9)
C1 0.0118(9) 0.0157(9) 0.0112(9) -0.0002(7) 0.0044(7) 0.0014(7)
C2 0.0150(10) 0.0165(9) 0.0153(10) 0.0018(7) 0.0046(8) -0.0003(7)
C3 0.0203(11) 0.0179(10) 0.0155(10) 0.0036(8) 0.0052(8) 0.0021(8)
C4 0.0173(10) 0.0218(10) 0.0108(9) 0.0011(8) 0.0015(8) 0.0061(8)
C5 0.0125(10) 0.0197(10) 0.0107(9) -0.0026(7) 0.0009(8) 0.0012(7)
C6 0.0123(9) 0.0155(9) 0.0096(9) -0.0031(7) 0.0036(7) 0.0010(7)
C7 0.0112(9) 0.0151(9) 0.0122(9) -0.0034(7) 0.0040(7) -0.0016(7)
C8 0.0108(9) 0.0196(10) 0.0194(11) -0.0031(8) 0.0053(8) -0.0017(7)
C9 0.0141(10) 0.0187(10) 0.0273(12) -0.0052(9) 0.0107(9) -0.0046(8)
C10 0.0192(11) 0.0153(9) 0.0232(11) 0.0007(8) 0.0102(9) -0.0007(8)
C11 0.0123(10) 0.0168(9) 0.0177(10) 0.0001(8) 0.0049(8) 0.0019(7)
C12 0.0118(9) 0.0134(9) 0.0129(9) -0.0023(7) 0.0039(7) -0.0006(7)
C13 0.0118(9) 0.0152(9) 0.0120(9) 0.0005(7) 0.0045(7) -0.0014(7)
C14 0.0150(10) 0.0159(9) 0.0129(10) 0.0006(7) 0.0046(8) 0.0001(7)
C15 0.0251(12) 0.0165(9) 0.0139(10) 0.0003(8) 0.0068(9) -0.0034(8)
C16 0.0185(11) 0.0228(10) 0.0114(10) 0.0012(8) 0.0011(8) -0.0073(8)
C17 0.0127(10) 0.0236(10) 0.0132(10) 0.0029(8) 0.0030(8) -0.0022(8)
C18 0.0113(9) 0.0163(9) 0.0105(9) 0.0023(7) 0.0041(7) -0.0017(7)
C19 0.0118(9) 0.0188(9) 0.0109(9) 0.0018(7) 0.0049(7) -0.0003(7)
C20 0.0114(10) 0.0273(11) 0.0154(10) 0.0001(8) 0.0056(8) 0.0011(8)
C21 0.0149(10) 0.0288(11) 0.0173(11) -0.0004(9) 0.0069(9) 0.0078(9)
C22 0.0182(10) 0.0190(10) 0.0131(10) -0.0006(8) 0.0064(8) 0.0056(8)
C23 0.0120(10) 0.0185(9) 0.0141(10) -0.0002(7) 0.0044(8) 0.0008(7)
C24 0.0115(9) 0.0161(9) 0.0109(9) 0.0006(7) 0.0033(7) 0.0012(7)
C25 0.0228(12) 0.0316(13) 0.0246(13) 0.0021(10) 0.0031(10) 0.0033(10)
C26 0.0318(13) 0.0262(12) 0.0149(11) -0.0038(9) 0.0056(10) 0.0020(10)
C27 0.0330(14) 0.0258(11) 0.0149(11) 0.0009(9) 0.0093(10) 0.0047(10)
C28 0.0259(13) 0.0300(13) 0.0308(14) -0.0052(10) 0.0159(11) -0.0016(10)
C29 0.0205(12) 0.0387(15) 0.0326(14) -0.0040(11) 0.0092(11) -0.0001(10)
C30 0.0326(17) 0.087(3) 0.0271(16) -0.0075(16) 0.0076(13) -0.0219(17)
C31 0.0144(10) 0.0125(8) 0.0112(9) 0.0004(7) 0.0036(8) -0.0011(7)
C32 0.0186(10) 0.0161(9) 0.0125(9) 0.0004(7) 0.0081(8) -0.0001(8)
C33 0.0166(10) 0.0186(10) 0.0203(11) -0.0012(8) 0.0104(9) 0.0008(8)
C34 0.0140(10) 0.0200(10) 0.0188(11) -0.0003(8) 0.0020(8) 0.0015(8)
C35 0.0174(10) 0.0159(9) 0.0133(10) 0.0000(7) 0.0026(8) 0.0001(8)
C36 0.0160(10) 0.0118(8) 0.0109(9) -0.0011(7) 0.0037(8) -0.0003(7)
C37 0.0179(10) 0.0111(8) 0.0113(9) -0.0003(7) 0.0052(8) -0.0014(7)
C38 0.0201(11) 0.0162(9) 0.0126(10) 0.0000(7) 0.0047(8) 0.0010(8)
C39 0.0266(12) 0.0196(10) 0.0145(10) -0.0001(8) 0.0110(9) -0.0013(8)
C40 0.0213(11) 0.0238(11) 0.0229(12) -0.0016(9) 0.0134(10) -0.0023(9)
C41 0.0134(10) 0.0209(10) 0.0187(11) -0.0021(8) 0.0042(8) -0.0003(8)
C42 0.0171(10) 0.0133(9) 0.0145(10) -0.0008(7) 0.0059(8) -0.0018(7)
C43 0.0144(10) 0.0176(9) 0.0138(10) -0.0020(7) 0.0041(8) -0.0012(7)
C44 0.0200(11) 0.0187(10) 0.0213(11) -0.0033(8) 0.0048(9) -0.0004(8)
C45 0.0209(12) 0.0273(12) 0.0241(12) -0.0113(10) 0.0052(10) -0.0040(9)
C46 0.0209(12) 0.0406(14) 0.0158(11) -0.0088(10) 0.0042(9) -0.0067(10)
C47 0.0208(11) 0.0329(12) 0.0118(10) 0.0011(9) 0.0041(9) -0.0030(9)
C48 0.0124(10) 0.0217(10) 0.0116(9) 0.0007(8) 0.0046(8) 0.0011(8)
C49 0.0138(10) 0.0176(9) 0.0158(10) 0.0032(8) 0.0061(8) 0.0017(7)
C50 0.0175(11) 0.0246(11) 0.0184(11) 0.0084(9) 0.0065(9) 0.0050(8)
C51 0.0214(12) 0.0192(10) 0.0350(14) 0.0111(9) 0.0156(10) 0.0059(9)
C52 0.0199(11) 0.0133(9) 0.0348(13) -0.0002(9) 0.0140(10) 0.0011(8)
C53 0.0151(10) 0.0166(9) 0.0224(11) -0.0014(8) 0.0087(9) 0.0009(8)
C54 0.0129(9) 0.0154(9) 0.0145(10) 0.0018(7) 0.0053(8) 0.0020(7)
O4 0.0375(14) 0.105(2) 0.0369(14) -0.0218(14) -0.0091(11) 0.0273(14)
C55 0.0282(17) 0.072(3) 0.062(2) -0.024(2) 0.0095(16) -0.0007(16)
C56 0.0186(13) 0.065(2) 0.0459(19) 0.0006(16) 0.0097(13) 0.0015(13)
C57 0.0239(15) 0.073(2) 0.0376(18) -0.0143(16) -0.0012(13) 0.0149(15)
C58 0.042(2) 0.082(3) 0.047(2) 0.004(2) -0.0083(17) 0.024(2)

loop_
_atom_type_symbol
_atom_type_description
_atom_type_scat_dispersion_real
_atom_type_scat_dispersion_imag
_atom_type_scat_source
C C 0.0033 0.0016 'International Tables Vol C Tables 4.2.6.8 and 6.1.1.4'
H H 0.0000 0.0000 'International Tables Vol C Tables 4.2.6.8 and 6.1.1.4'
Cs Cs -0.3680 2.1192 'International Tables Vol C Tables 4.2.6.8 and 6.1.1.4'
O O 0.0106 0.0060 'International Tables Vol C Tables 4.2.6.8 and 6.1.1.4'
Si Si 0.0817 0.0704 'International Tables Vol C Tables 4.2.6.8 and 6.1.1.4'

loop_
_geom_angle_atom_site_label_1
_geom_angle_atom_site_label_2
_geom_angle_atom_site_label_3
_geom_angle
_geom_angle_site_symmetry_1
_geom_angle_site_symmetry_3
O1 Cs1 C19 105.60(5) . 4_575
O1 Cs1 C19 120.38(6) . .
O1 Cs1 C20 124.61(5) . 4_575
O1 Cs1 C20 113.70(5) . .
O1 Cs1 C21 147.59(5) . 4_575
O1 Cs1 C21 90.74(5) . .
O1 Cs1 C22 145.37(5) . 4_575
O1 Cs1 C23 121.99(5) . 4_575
O1 Cs1 C23 78.65(5) . .
O1 Cs1 C24 104.16(5) . 4_575
O1 Cs1 C24 100.20(5) . .
C19 Cs1 C19 130.67(3) . 4_575
C19 Cs1 C20 114.98(6) . 4_575
C19 Cs1 C20 25.10(5) . .
C19 Cs1 C21 42.51(5) . .
C19 Cs1 C21 91.48(6) . 4_575
C19 Cs1 C21 158.86(6) 4_575 .
C19 Cs1 C22 81.76(6) . 4_575
C19 Cs1 C23 42.25(5) . .
C19 Cs1 C23 94.74(6) . 4_575
C19 Cs1 C23 154.94(5) 4_575 .
C19 Cs1 C24 25.42(5) . .
C19 Cs1 C24 24.49(5) 4_575 4_575
C19 Cs1 C24 118.65(6) . 4_575
C20 Cs1 C19 139.79(6) . 4_575
C20 Cs1 C19 24.25(5) 4_575 4_575
C20 Cs1 C20 116.88(5) . 4_575
C20 Cs1 C21 97.67(6) . 4_575
C20 Cs1 C21 23.44(6) . .
C20 Cs1 C21 23.92(6) 4_575 4_575
C20 Cs1 C21 134.67(6) 4_575 .
C20 Cs1 C22 97.16(6) . 4_575
C20 Cs1 C22 42.31(6) 4_575 4_575
C20 Cs1 C23 155.44(5) 4_575 .
C20 Cs1 C23 49.14(6) 4_575 4_575
C20 Cs1 C23 115.47(6) . 4_575
C20 Cs1 C23 48.38(6) . .
C20 Cs1 C24 43.00(5) 4_575 4_575
C20 Cs1 C24 138.81(6) . 4_575
C20 Cs1 C24 43.87(6) . .
C21 Cs1 C19 42.31(5) 4_575 4_575
C21 Cs1 C21 119.42(5) 4_575 .
C21 Cs1 C22 24.25(6) 4_575 4_575
C21 Cs1 C23 40.58(6) . .
C21 Cs1 C23 131.64(6) 4_575 .
C21 Cs1 C23 42.17(6) 4_575 4_575
C21 Cs1 C24 49.74(5) 4_575 4_575
C22 Cs1 C19 49.11(5) 4_575 4_575
C22 Cs1 C21 120.54(6) 4_575 .
C22 Cs1 C23 23.66(5) 4_575 4_575
C22 Cs1 C23 114.48(5) 4_575 .
C22 Cs1 C24 42.30(5) 4_575 4_575
C23 Cs1 C19 42.13(5) 4_575 4_575
C23 Cs1 C21 137.14(6) 4_575 .
C23 Cs1 C23 114.37(5) 4_575 .
C23 Cs1 C24 23.96(5) 4_575 4_575
C24 Cs1 C19 136.67(5) . 4_575
C24 Cs1 C20 131.92(6) . 4_575
C24 Cs1 C21 49.35(5) . .
C24 Cs1 C21 108.36(6) . 4_575
C24 Cs1 C21 161.10(5) 4_575 .
C24 Cs1 C22 91.12(6) . 4_575
C24 Cs1 C23 130.54(5) 4_575 .
C24 Cs1 C23 23.63(5) . .
C24 Cs1 C23 94.58(6) . 4_575
C24 Cs1 C24 115.28(5) . 4_575
O1 Cs2 C13 99.47(5) . 4_575
O1 Cs2 C14 115.83(5) . 4_575
O1 Cs2 C16 144.89(5) . 4_575
O1 Cs2 C17 124.73(5) . 4_575
O1 Cs2 C18 103.86(5) . 4_575
O1 Cs2 C31 117.70(5) . .
O1 Cs2 C32 121.75(5) . .
O1 Cs2 C35 76.65(5) . .
O1 Cs2 C36 93.33(5) . .
O2 Cs2 O1 51.20(5) . .
O2 Cs2 O3 52.58(5) . .
O2 Cs2 C13 135.70(5) . 4_575
O2 Cs2 C14 159.18(5) . 4_575
O2 Cs2 C16 138.47(5) . 4_575
O2 Cs2 C17 122.29(5) . 4_575
O2 Cs2 C18 120.71(5) . 4_575
O2 Cs2 C31 102.73(5) . .
O2 Cs2 C32 124.66(5) . .
O2 Cs2 C35 85.15(5) . .
O2 Cs2 C36 82.38(5) . .
O3 Cs2 O1 96.18(6) . .
O3 Cs2 C13 111.89(5) . 4_575
O3 Cs2 C14 122.89(5) . 4_575
O3 Cs2 C16 86.32(6) . 4_575
O3 Cs2 C17 75.55(5) . 4_575
O3 Cs2 C18 87.64(5) . 4_575
O3 Cs2 C31 107.50(6) . .
O3 Cs2 C32 126.57(6) . .
O3 Cs2 C35 124.38(5) . .
O3 Cs2 C36 106.32(5) . .
C13 Cs2 C14 23.49(5) 4_575 4_575
C13 Cs2 C16 48.40(5) 4_575 4_575
C13 Cs2 C32 98.33(5) 4_575 .
C13 Cs2 C35 123.72(5) 4_575 .
C14 Cs2 C16 40.58(6) 4_575 4_575
C17 Cs2 C13 42.01(5) 4_575 4_575
C17 Cs2 C14 47.38(5) 4_575 4_575
C17 Cs2 C16 22.92(5) 4_575 4_575
C17 Cs2 C32 104.89(6) 4_575 .
C17 Cs2 C35 151.64(5) 4_575 .
C18 Cs2 C13 24.27(5) 4_575 4_575
C18 Cs2 C14 41.22(5) 4_575 4_575
C18 Cs2 C16 41.11(5) 4_575 4_575
C18 Cs2 C17 23.68(5) 4_575 4_575
C18 Cs2 C32 114.14(5) 4_575 .
C18 Cs2 C35 147.94(5) 4_575 .
C31 Cs2 C13 121.31(5) . 4_575
C31 Cs2 C14 97.92(5) . 4_575
C31 Cs2 C16 94.47(5) . 4_575
C31 Cs2 C17 116.83(5) . 4_575
C31 Cs2 C18 133.03(5) . 4_575
C31 Cs2 C32 23.76(5) . .
C31 Cs2 C35 42.28(5) . .
C32 Cs2 C14 75.36(5) . 4_575
C32 Cs2 C16 82.21(6) . 4_575
C32 Cs2 C35 47.82(5) . .
C35 Cs2 C14 108.95(5) . 4_575
C35 Cs2 C16 129.78(5) . 4_575
C36 Cs2 C13 137.86(5) . 4_575
C36 Cs2 C14 116.74(5) . 4_575
C36 Cs2 C16 119.64(5) . 4_575
C36 Cs2 C17 141.79(5) . 4_575
C36 Cs2 C18 156.66(5) . 4_575
C36 Cs2 C31 25.18(5) . .
C36 Cs2 C32 42.53(5) . .
C36 Cs2 C35 23.80(5) . .
C7 Cs3 C7 122.26(3) 2_756 3_777
C7 Cs3 C8 130.55(5) 2_756 3_777
C7 Cs3 C8 106.19(6) 3_777 2_756
C7 Cs3 C8 23.72(5) 2_756 2_756
C7 Cs3 C8 23.43(5) 3_777 3_777
C7 Cs3 C9 150.79(5) 2_756 3_777
C7 Cs3 C9 40.65(5) 3_777 3_777
C7 Cs3 C11 150.89(5) 2_756 3_777
C7 Cs3 C11 40.30(5) 3_777 3_777
C7 Cs3 C12 23.69(5) 3_777 3_777
C7 Cs3 C12 130.17(5) 2_756 3_777
C7 Cs3 C12 24.59(5) 2_756 2_756
C7 Cs3 C31 123.95(5) 3_777 .
C7 Cs3 C31 95.86(5) 2_756 .
C7 Cs3 C32 82.67(5) 2_756 .
C7 Cs3 C33 91.82(5) 2_756 .
C7 Cs3 C33 145.85(5) 3_777 .
C7 Cs3 C34 123.13(6) 3_777 .
C7 Cs3 C34 114.58(5) 2_756 .
C8 Cs3 C8 108.48(4) 3_777 2_756
C8 Cs3 C9 127.18(6) 2_756 3_777
C8 Cs3 C9 22.89(5) 3_777 3_777
C8 Cs3 C11 145.06(5) 2_756 3_777
C8 Cs3 C11 46.65(5) 3_777 3_777
C8 Cs3 C12 122.40(6) 2_756 3_777
C8 Cs3 C12 41.36(5) 3_777 3_777
C8 Cs3 C31 100.63(5) 3_777 .
C8 Cs3 C33 129.74(5) 3_777 .
C8 Cs3 C33 105.33(6) 2_756 .
C8 Cs3 C34 110.75(6) 3_777 .
C8 Cs3 C34 128.08(5) 2_756 .
C9 Cs3 C11 39.83(5) 3_777 3_777
C9 Cs3 C34 87.87(5) 3_777 .
C11 Cs3 C34 86.79(5) 3_777 .
C12 Cs3 C7 111.53(5) 2_756 3_777
C12 Cs3 C8 129.32(5) 2_756 3_777
C12 Cs3 C8 42.01(5) 2_756 2_756
C12 Cs3 C9 47.59(5) 3_777 3_777
C12 Cs3 C9 151.64(5) 2_756 3_777
C12 Cs3 C11 127.82(5) 2_756 3_777
C12 Cs3 C11 22.97(5) 3_777 3_777
C12 Cs3 C12 110.62(4) 2_756 3_777
C12 Cs3 C31 117.48(5) 2_756 .
C12 Cs3 C32 99.61(5) 2_756 .
C12 Cs3 C33 100.62(5) 2_756 .
C12 Cs3 C34 109.52(5) 3_777 .
C12 Cs3 C34 119.51(5) 2_756 .
C31 Cs3 C8 93.30(5) . 2_756
C31 Cs3 C9 85.85(5) . 3_777
C31 Cs3 C11 113.24(5) . 3_777
C31 Cs3 C12 131.84(5) . 3_777
C31 Cs3 C33 41.05(5) . .
C31 Cs3 C34 47.25(5) . .
C32 Cs3 C7 146.78(5) . 3_777
C32 Cs3 C8 89.02(6) . 2_756
C32 Cs3 C8 123.86(5) . 3_777
C32 Cs3 C9 106.82(5) . 3_777
C32 Cs3 C11 124.33(5) . 3_777
C32 Cs3 C12 146.95(5) . 3_777
C32 Cs3 C31 23.59(5) . .
C32 Cs3 C33 23.18(5) . .
C32 Cs3 C34 40.56(6) . .
C33 Cs3 C9 107.73(5) . 3_777
C33 Cs3 C11 109.61(5) . 3_777
C33 Cs3 C12 131.95(5) . 3_777
C33 Cs3 C34 23.14(5) . .
C1 Si1 Cs3 77.12(7) . 2_746
C1 Si1 C12 86.09(10) . .
C12 Si1 Cs3 52.78(6) . 2_746
C13 Si1 Cs3 98.87(7) . 2_746
C13 Si1 C1 103.53(10) . .
C13 Si1 C12 147.79(9) . .
C24 Si1 Cs3 131.66(7) . 2_746
C24 Si1 C1 148.02(9) . .
C24 Si1 C12 100.93(10) . .
C24 Si1 C13 87.11(10) . .
C31 Si2 C42 91.75(10) . .
C31 Si2 C43 117.50(10) . .
C31 Si2 C54 119.13(9) . .
C42 Si2 C43 126.70(10) . .
C42 Si2 C54 114.69(9) . .
C54 Si2 C43 89.87(10) . .
Cs1 O1 Cs2 86.33(5) . .
C25 O1 Cs1 115.49(14) . .
C25 O1 Cs2 106.07(14) . .
C26 O1 Cs1 124.25(14) . .
C26 O1 Cs2 107.69(13) . .
C26 O1 C25 111.65(19) . .
C27 O2 Cs2 125.70(14) . .
C27 O2 C28 111.80(19) . .
C28 O2 Cs2 121.81(14) . .
C29 O3 Cs2 103.17(15) . .
C30 O3 Cs2 122.56(17) . .
C30 O3 C29 111.2(2) . .
C2 C1 Si1 129.66(16) . .
C2 C1 C6 117.00(19) . .
C6 C1 Si1 113.29(15) . .
C1 C2 H2 119.1 . .
C3 C2 C1 121.9(2) . .
C3 C2 H2 119.1 . .
C2 C3 H3 120.0 . .
C2 C3 C4 120.0(2) . .
C4 C3 H3 120.0 . .
C3 C4 H4 119.9 . .
C5 C4 C3 120.2(2) . .
C5 C4 H4 119.9 . .
C4 C5 H5 120.2 . .
C4 C5 C6 119.6(2) . .
C6 C5 H5 120.2 . .
C1 C6 Cs3 93.08(12) . 2_746
C1 C6 C7 113.53(18) . .
C5 C6 Cs3 114.82(13) . 2_746
C5 C6 C1 121.32(19) . .
C5 C6 C7 125.07(19) . .
C7 C6 Cs3 56.91(10) . 2_746
Cs3 C7 Cs3 144.27(7) 2_746 3_777
C6 C7 Cs3 101.27(12) . 2_746
C6 C7 Cs3 114.10(13) . 3_777
C8 C7 Cs3 84.81(13) . 2_746
C8 C7 Cs3 78.79(12) . 3_777
C8 C7 C6 125.87(19) . .
C8 C7 C12 120.73(19) . .
C12 C7 Cs3 81.02(12) . 2_746
C12 C7 Cs3 80.53(12) . 3_777
C12 C7 C6 113.32(18) . .
Cs3 C8 Cs3 136.00(7) 3_777 2_746
Cs3 C8 H8 111.5 3_777 .
Cs3 C8 H8 110.8 2_746 .
C7 C8 Cs3 71.47(12) . 2_746
C7 C8 Cs3 77.78(12) . 3_777
C7 C8 H8 119.7 . .
C9 C8 Cs3 81.25(13) . 3_777
C9 C8 Cs3 87.99(14) . 2_746
C9 C8 C7 120.5(2) . .
C9 C8 H8 119.7 . .
Cs3 C9 Cs3 125.77(6) 3_777 2_746
Cs3 C9 H9 119.8 2_746 .
Cs3 C9 H9 113.5 3_777 .
C8 C9 Cs3 69.95(13) . 2_746
C8 C9 Cs3 75.86(13) . 3_777
C8 C9 H9 120.1 . .
C8 C9 C10 119.8(2) . .
C10 C9 Cs3 81.07(13) . 2_746
C10 C9 Cs3 81.01(13) . 3_777
C10 C9 H9 120.1 . .
Cs3 C10 Cs3 122.54(6) 3_777 2_746
Cs3 C10 H10 121.1 2_746 .
Cs3 C10 H10 116.3 3_777 .
C9 C10 Cs3 77.17(13) . 2_746
C9 C10 Cs3 76.23(14) . 3_777
C9 C10 H10 120.1 . .
C11 C10 Cs3 78.05(13) . 3_777
C11 C10 Cs3 72.77(13) . 2_746
C11 C10 C9 119.8(2) . .
C11 C10 H10 120.1 . .
Cs3 C11 Cs3 127.92(6) 3_777 2_746
Cs3 C11 H1A 115.8 3_777 .
Cs3 C11 H1A 115.1 2_746 .
C10 C11 Cs3 85.51(13) . 2_746
C10 C11 Cs3 79.55(14) . 3_777
C10 C11 H1A 118.9 . .
C10 C11 C12 122.2(2) . .
C12 C11 Cs3 76.12(12) . 3_777
C12 C11 Cs3 70.64(12) . 2_746
C12 C11 H1A 118.9 . .
Cs3 C12 Cs3 137.42(7) 2_746 3_777
Si1 C12 Cs3 118.94(9) . 3_777
Si1 C12 Cs3 100.55(8) . 2_746
C7 C12 Cs3 75.78(12) . 3_777
C7 C12 Cs3 74.39(12) . 2_746
C7 C12 Si1 113.26(15) . .
C11 C12 Cs3 80.91(12) . 3_777
C11 C12 Cs3 86.26(12) . 2_746
C11 C12 Si1 129.27(16) . .
C11 C12 C7 116.94(19) . .
Si1 C13 Cs2 117.27(9) . 4_576
C14 C13 Cs2 79.58(12) . 4_576
C14 C13 Si1 130.82(16) . .
C14 C13 C18 116.25(19) . .
C18 C13 Cs2 75.45(11) . 4_576
C18 C13 Si1 112.75(15) . .
Cs2 C14 H14 115.9 4_576 .
C13 C14 Cs2 76.93(12) . 4_576
C13 C14 H14 118.8 . .
C15 C14 Cs2 78.74(13) . 4_576
C15 C14 C13 122.4(2) . .
C15 C14 H14 118.8 . .
Cs2 C15 H15 113.9 4_576 .
C14 C15 Cs2 78.44(13) . 4_576
C14 C15 H15 120.0 . .
C14 C15 C16 120.0(2) . .
C16 C15 Cs2 78.18(13) . 4_576
C16 C15 H15 120.0 . .
Cs2 C16 H16 115.2 4_576 .
C15 C16 Cs2 78.48(13) . 4_576
C15 C16 H16 120.1 . .
C17 C16 Cs2 76.84(13) . 4_576
C17 C16 C15 119.7(2) . .
C17 C16 H16 120.1 . .
Cs2 C17 H17 114.5 4_576 .
C16 C17 Cs2 80.24(13) . 4_576
C16 C17 H17 119.7 . .
C16 C17 C18 120.7(2) . .
C18 C17 Cs2 76.02(12) . 4_576
C18 C17 H17 119.7 . .
Cs2 C18 Cs1 165.72(6) 4_576 .
C13 C18 Cs1 107.21(12) . .
C13 C18 Cs2 80.28(11) . 4_576
C13 C18 C19 113.39(18) . .
C17 C18 Cs1 105.02(13) . .
C17 C18 Cs2 80.30(12) . 4_576
C17 C18 C13 120.82(19) . .
C17 C18 C19 125.8(2) . .
C19 C18 Cs1 55.04(11) . .
C19 C18 Cs2 111.00(13) . 4_576
Cs1 C19 Cs1 137.76(7) . 4_576
C18 C19 Cs1 118.99(13) . 4_576
C18 C19 Cs1 103.19(13) . .
C20 C19 Cs1 75.84(12) . 4_576
C20 C19 Cs1 81.35(13) . .
C20 C19 C18 126.3(2) . .
C20 C19 C24 120.18(19) . .
C24 C19 Cs1 78.86(12) . 4_576
C24 C19 Cs1 82.74(12) . .
C24 C19 C18 113.47(18) . .
Cs1 C20 Cs1 135.71(7) . 4_576
Cs1 C20 H20 111.5 . .
Cs1 C20 H20 112.4 4_576 .
C19 C20 Cs1 79.91(13) . 4_576
C19 C20 Cs1 73.55(12) . .
C19 C20 H20 119.7 . .
C21 C20 Cs1 85.43(14) . .
C21 C20 Cs1 78.30(14) . 4_576
C21 C20 C19 120.5(2) . .
C21 C20 H20 119.7 . .
Cs1 C21 Cs1 128.68(7) 4_576 .
Cs1 C21 H21 117.3 . .
Cs1 C21 H21 113.4 4_576 .
C20 C21 Cs1 77.78(14) . 4_576
C20 C21 Cs1 71.13(13) . .
C20 C21 H21 119.9 . .
C20 C21 C22 120.2(2) . .
C22 C21 Cs1 79.34(13) . 4_576
C22 C21 Cs1 82.30(13) . .
C22 C21 H21 119.9 . .
Cs1 C22 Cs1 124.25(7) 4_576 .
Cs1 C22 H22 115.8 4_576 .
Cs1 C22 H22 119.9 . .
C21 C22 Cs1 74.59(13) . .
C21 C22 Cs1 76.41(13) . 4_576
C21 C22 H22 120.2 . .
C23 C22 Cs1 78.31(13) . 4_576
C23 C22 Cs1 76.40(13) . .
C23 C22 C21 119.7(2) . .
C23 C22 H22 120.2 . .
Cs1 C23 Cs1 125.98(7) 4_576 .
Cs1 C23 H23 119.7 . .
Cs1 C23 H23 114.1 4_576 .
C22 C23 Cs1 81.02(13) . .
C22 C23 Cs1 78.03(13) . 4_576
C22 C23 H23 118.8 . .
C22 C23 C24 122.4(2) . .
C24 C23 Cs1 71.27(12) . .
C24 C23 Cs1 79.33(12) . 4_576
C24 C23 H23 118.8 . .
Cs1 C24 Cs1 130.88(7) . 4_576
Si1 C24 Cs1 112.87(9) . .
Si1 C24 Cs1 113.72(9) . 4_576
C19 C24 Cs1 76.65(12) . 4_576
C19 C24 Cs1 71.83(11) . .
C19 C24 Si1 112.82(15) . .
C23 C24 Cs1 76.72(12) . 4_576
C23 C24 Cs1 85.10(13) . .
C23 C24 Si1 130.17(16) . .
C23 C24 C19 116.96(18) . .
Cs1 C25 Cs2 67.40(5) . .
Cs1 C25 H25A 84.3 . .
Cs1 C25 H25B 154.7 . .
Cs1 C25 H25C 84.2 . .
Cs2 C25 H25A 151.3 . .
Cs2 C25 H25B 98.6 . .
Cs2 C25 H25C 64.5 . .
O1 C25 Cs1 45.20(11) . .
O1 C25 Cs2 53.36(11) . .
O1 C25 H25A 109.5 . .
O1 C25 H25B 109.5 . .
O1 C25 H25C 109.5 . .
H25A C25 H25B 109.5 . .
H25A C25 H25C 109.5 . .
H25B C25 H25C 109.5 . .
O1 C26 H26A 109.8 . .
O1 C26 H26B 109.8 . .
O1 C26 C27 109.5(2) . .
H26A C26 H26B 108.2 . .
C27 C26 H26A 109.8 . .
C27 C26 H26B 109.8 . .
O2 C27 C26 109.3(2) . .
O2 C27 H1B 109.8 . .
O2 C27 H27 109.8 . .
C26 C27 H1B 109.8 . .
C26 C27 H27 109.8 . .
H1B C27 H27 108.3 . .
O2 C28 H28A 109.7 . .
O2 C28 H28B 109.7 . .
O2 C28 C29 109.6(2) . .
H28A C28 H28B 108.2 . .
C29 C28 H28A 109.7 . .
C29 C28 H28B 109.7 . .
Cs2 C29 H29A 160.4 . .
Cs2 C29 H29B 70.1 . .
O3 C29 Cs2 55.46(12) . .
O3 C29 C28 109.8(2) . .
O3 C29 H29A 109.7 . .
O3 C29 H29B 109.7 . .
C28 C29 Cs2 88.62(15) . .
C28 C29 H29A 109.7 . .
C28 C29 H29B 109.7 . .
H29A C29 H29B 108.2 . .
O3 C30 H30A 109.5 . .
O3 C30 H30B 109.5 . .
O3 C30 H30C 109.5 . .
H30A C30 H30B 109.5 . .
H30A C30 H30C 109.5 . .
H30B C30 H30C 109.5 . .
Cs2 C31 Cs3 138.10(7) . .
Si2 C31 Cs2 109.95(8) . .
Si2 C31 Cs3 111.28(8) . .
C32 C31 Cs2 81.93(12) . .
C32 C31 Cs3 75.82(12) . .
C32 C31 Si2 132.66(17) . .
C32 C31 C36 118.36(19) . .
C36 C31 Cs2 75.39(11) . .
C36 C31 Cs3 84.57(12) . .
C36 C31 Si2 108.96(15) . .
Cs2 C32 H32 114.5 . .
Cs3 C32 Cs2 136.57(7) . .
Cs3 C32 H32 108.6 . .
C31 C32 Cs2 74.31(11) . .
C31 C32 Cs3 80.59(12) . .
C31 C32 H32 119.3 . .
C33 C32 Cs2 82.26(13) . .
C33 C32 Cs3 81.45(13) . .
C33 C32 C31 121.5(2) . .
C33 C32 H32 119.3 . .
Cs2 C33 H33 116.1 . .
Cs3 C33 Cs2 130.24(7) . .
Cs3 C33 H33 113.2 . .
C32 C33 Cs2 74.95(12) . .
C32 C33 Cs3 75.36(12) . .
C32 C33 H33 120.2 . .
C32 C33 C34 119.5(2) . .
C34 C33 Cs2 79.43(13) . .
C34 C33 Cs3 81.69(13) . .
C34 C33 H33 120.2 . .
Cs2 C34 H34 119.4 . .
Cs3 C34 Cs2 126.73(7) . .
Cs3 C34 H34 113.9 . .
C33 C34 Cs2 77.62(13) . .
C33 C34 Cs3 75.17(12) . .
C33 C34 H34 119.7 . .
C35 C34 Cs2 74.24(13) . .
C35 C34 Cs3 81.66(13) . .
C35 C34 C33 120.6(2) . .
C35 C34 H34 119.7 . .
Cs2 C35 Cs3 128.11(7) . .
Cs2 C35 H35 115.7 . .
Cs3 C35 H35 116.0 . .
C34 C35 Cs2 83.15(13) . .
C34 C35 Cs3 76.22(13) . .
C34 C35 H35 119.5 . .
C34 C35 C36 120.9(2) . .
C36 C35 Cs2 72.05(12) . .
C36 C35 Cs3 78.84(12) . .
C36 C35 H35 119.5 . .
Cs2 C36 Cs3 133.48(6) . .
C31 C36 Cs2 79.42(11) . .
C31 C36 Cs3 71.92(11) . .
C35 C36 Cs2 84.15(12) . .
C35 C36 Cs3 78.87(12) . .
C35 C36 C31 118.89(19) . .
C35 C36 C37 127.04(19) . .
C37 C36 Cs2 101.93(12) . .
C37 C36 Cs3 122.85(13) . .
C37 C36 C31 113.90(19) . .
C36 C37 Cs2 56.71(10) . .
C38 C37 Cs2 111.21(13) . .
C38 C37 C36 125.4(2) . .
C38 C37 C42 118.95(19) . .
C42 C37 Cs2 99.61(12) . .
C42 C37 C36 115.59(18) . .
C37 C38 H38 119.5 . .
C39 C38 C37 120.9(2) . .
C39 C38 H38 119.5 . .
C38 C39 H39 119.7 . .
C38 C39 C40 120.6(2) . .
C40 C39 H39 119.7 . .
C39 C40 H40 120.2 . .
C41 C40 C39 119.5(2) . .
C41 C40 H40 120.2 . .
C40 C41 H41 119.3 . .
C40 C41 C42 121.4(2) . .
C42 C41 H41 119.3 . .
C37 C42 Si2 108.68(15) . .
C41 C42 Si2 132.64(18) . .
C41 C42 C37 118.6(2) . .
C44 C43 Si2 130.78(18) . .
C44 C43 C48 119.1(2) . .
C48 C43 Si2 110.09(15) . .
C43 C44 H44 119.7 . .
C43 C44 C45 120.7(2) . .
C45 C44 H44 119.7 . .
C44 C45 H45 120.1 . .
C46 C45 C44 119.8(2) . .
C46 C45 H45 120.1 . .
C45 C46 H46 119.9 . .
C45 C46 C47 120.3(2) . .
C47 C46 H46 119.9 . .
C46 C47 H47 119.8 . .
C46 C47 C48 120.3(2) . .
C48 C47 H47 119.8 . .
C43 C48 C49 114.85(19) . .
C47 C48 C43 119.9(2) . .
C47 C48 C49 125.3(2) . .
C50 C49 C48 125.5(2) . .
C50 C49 C54 120.4(2) . .
C54 C49 C48 114.13(18) . .
C49 C50 H50 120.4 . .
C51 C50 C49 119.3(2) . .
C51 C50 H50 120.4 . .
C50 C51 H51 119.5 . .
C52 C51 C50 120.9(2) . .
C52 C51 H51 119.5 . .
C51 C52 H52 120.1 . .
C51 C52 C53 119.8(2) . .
C53 C52 H52 120.1 . .
C52 C53 H53 119.7 . .
C52 C53 C54 120.5(2) . .
C54 C53 H53 119.7 . .
C49 C54 Si2 110.76(15) . .
C53 C54 Si2 130.28(17) . .
C53 C54 C49 119.0(2) . .
C58 O4 C55 105.3(3) . .
O4 C55 H55A 110.2 . .
O4 C55 H55B 110.2 . .
O4 C55 C56 107.4(3) . .
H55A C55 H55B 108.5 . .
C56 C55 H55A 110.2 . .
C56 C55 H55B 110.2 . .
C55 C56 H56A 111.1 . .
C55 C56 H56B 111.1 . .
H56A C56 H56B 109.1 . .
C57 C56 C55 103.2(3) . .
C57 C56 H56A 111.1 . .
C57 C56 H56B 111.1 . .
C56 C57 H57A 110.9 . .
C56 C57 H57B 110.9 . .
H57A C57 H57B 108.9 . .
C58 C57 C56 104.2(3) . .
C58 C57 H57A 110.9 . .
C58 C57 H57B 110.9 . .
O4 C58 C57 105.9(4) . .
O4 C58 H58A 110.6 . .
O4 C58 H58B 110.6 . .
C57 C58 H58A 110.6 . .
C57 C58 H58B 110.6 . .
H58A C58 H58B 108.7 . .

loop_
_geom_bond_atom_site_label_1
_geom_bond_atom_site_label_2
_geom_bond_distance
_geom_bond_site_symmetry_2
Cs1 O1 3.0583(19) .
Cs1 C19 3.387(2) 4_575
Cs1 C19 3.194(2) .
Cs1 C20 3.292(2) .
Cs1 C20 3.336(3) 4_575
Cs1 C21 3.468(3) .
Cs1 C21 3.342(3) 4_575
Cs1 C22 3.379(2) 4_575
Cs1 C23 3.508(3) .
Cs1 C23 3.383(2) 4_575
Cs1 C24 3.335(2) .
Cs1 C24 3.415(2) 4_575
Cs2 O1 3.254(2) .
Cs2 O2 3.1180(19) .
Cs2 O3 3.218(2) .
Cs2 C13 3.459(2) 4_575
Cs2 C14 3.492(2) 4_575
Cs2 C16 3.492(3) 4_575
Cs2 C17 3.451(2) 4_575
Cs2 C18 3.397(2) 4_575
Cs2 C31 3.364(2) .
Cs2 C32 3.459(2) .
Cs2 C35 3.463(2) .
Cs2 C36 3.311(2) .
Cs3 C7 3.445(2) 3_777
Cs3 C7 3.304(2) 2_756
Cs3 C8 3.470(3) 2_756
Cs3 C8 3.458(2) 3_777
Cs3 C9 3.524(3) 3_777
Cs3 C11 3.565(3) 3_777
Cs3 C12 3.505(2) 3_777
Cs3 C12 3.388(2) 2_756
Cs3 C31 3.470(2) .
Cs3 C32 3.410(2) .
Cs3 C33 3.485(2) .
Cs3 C34 3.568(2) .
Si1 C1 1.906(2) .
Si1 C12 1.910(2) .
Si1 C13 1.888(2) .
Si1 C24 1.882(2) .
Si2 C31 1.842(2) .
Si2 C42 1.853(2) .
Si2 C43 1.887(2) .
Si2 C54 1.882(2) .
O1 C25 1.425(3) .
O1 C26 1.423(3) .
O2 C27 1.419(3) .
O2 C28 1.422(3) .
O3 C29 1.424(3) .
O3 C30 1.422(4) .
C1 C2 1.404(3) .
C1 C6 1.424(3) .
C2 H2 0.9500 .
C2 C3 1.389(3) .
C3 H3 0.9500 .
C3 C4 1.402(3) .
C4 H4 0.9500 .
C4 C5 1.387(3) .
C5 H5 0.9500 .
C5 C6 1.406(3) .
C6 Cs3 3.867(2) 2_746
C6 C7 1.466(3) .
C7 Cs3 3.304(2) 2_746
C7 Cs3 3.445(2) 3_777
C7 C8 1.402(3) .
C7 C12 1.428(3) .
C8 Cs3 3.470(3) 2_746
C8 Cs3 3.458(2) 3_777
C8 H8 0.9500 .
C8 C9 1.387(3) .
C9 Cs3 3.524(3) 3_777
C9 Cs3 3.692(2) 2_746
C9 H9 0.9500 .
C9 C10 1.404(3) .
C10 Cs3 3.584(3) 3_777
C10 Cs3 3.740(2) 2_746
C10 H10 0.9500 .
C10 C11 1.389(3) .
C11 Cs3 3.584(2) 2_746
C11 Cs3 3.565(3) 3_777
C11 H1A 0.9500 .
C11 C12 1.409(3) .
C12 Cs3 3.505(2) 3_777
C12 Cs3 3.388(2) 2_746
C13 Cs2 3.459(2) 4_576
C13 C14 1.415(3) .
C13 C18 1.442(3) .
C14 Cs2 3.492(2) 4_576
C14 H14 0.9500 .
C14 C15 1.382(3) .
C15 Cs2 3.496(2) 4_576
C15 H15 0.9500 .
C15 C16 1.413(3) .
C16 Cs2 3.492(3) 4_576
C16 H16 0.9500 .
C16 C17 1.380(3) .
C17 Cs2 3.450(2) 4_576
C17 H17 0.9500 .
C17 C18 1.406(3) .
C18 Cs2 3.397(2) 4_576
C18 C19 1.445(3) .
C19 Cs1 3.387(2) 4_576
C19 C20 1.413(3) .
C19 C24 1.443(3) .
C20 Cs1 3.336(3) 4_576
C20 H20 0.9500 .
C20 C21 1.384(3) .
C21 Cs1 3.342(3) 4_576
C21 H21 0.9500 .
C21 C22 1.412(3) .
C22 Cs1 3.379(2) 4_576
C22 H22 0.9500 .
C22 C23 1.386(3) .
C23 Cs1 3.382(2) 4_576
C23 H23 0.9500 .
C23 C24 1.411(3) .
C24 Cs1 3.415(2) 4_576
C25 H25A 0.9800 .
C25 H25B 0.9800 .
C25 H25C 0.9800 .
C26 H26A 0.9900 .
C26 H26B 0.9900 .
C26 C27 1.496(4) .
C27 H1B 0.9900 .
C27 H27 0.9900 .
C28 H28A 0.9900 .
C28 H28B 0.9900 .
C28 C29 1.491(4) .
C29 H29A 0.9900 .
C29 H29B 0.9900 .
C30 H30A 0.9800 .
C30 H30B 0.9800 .
C30 H30C 0.9800 .
C31 C32 1.408(3) .
C31 C36 1.456(3) .
C32 H32 0.9500 .
C32 C33 1.388(3) .
C33 H33 0.9500 .
C33 C34 1.417(3) .
C34 H34 0.9500 .
C34 C35 1.383(3) .
C35 H35 0.9500 .
C35 C36 1.405(3) .
C36 C37 1.443(3) .
C37 C38 1.411(3) .
C37 C42 1.433(3) .
C38 H38 0.9500 .
C38 C39 1.374(3) .
C39 H39 0.9500 .
C39 C40 1.406(4) .
C40 H40 0.9500 .
C40 C41 1.388(3) .
C41 H41 0.9500 .
C41 C42 1.405(3) .
C43 C44 1.392(3) .
C43 C48 1.413(3) .
C44 H44 0.9500 .
C44 C45 1.396(3) .
C45 H45 0.9500 .
C45 C46 1.388(4) .
C46 H46 0.9500 .
C46 C47 1.389(4) .
C47 H47 0.9500 .
C47 C48 1.390(3) .
C48 C49 1.492(3) .
C49 C50 1.394(3) .
C49 C54 1.408(3) .
C50 H50 0.9500 .
C50 C51 1.390(4) .
C51 H51 0.9500 .
C51 C52 1.386(4) .
C52 H52 0.9500 .
C52 C53 1.389(3) .
C53 H53 0.9500 .
C53 C54 1.397(3) .
O4 C55 1.421(5) .
O4 C58 1.408(5) .
C55 H55A 0.9900 .
C55 H55B 0.9900 .
C55 C56 1.526(5) .
C56 H56A 0.9900 .
C56 H56B 0.9900 .
C56 C57 1.518(5) .
C57 H57A 0.9900 .
C57 H57B 0.9900 .
C57 C58 1.502(5) .
C58 H58A 0.9900 .
C58 H58B 0.9900 .

loop_
_geom_torsion_atom_site_label_1
_geom_torsion_atom_site_label_2
_geom_torsion_atom_site_label_3
_geom_torsion_atom_site_label_4
_geom_torsion
_geom_torsion_site_symmetry_1
_geom_torsion_site_symmetry_4
Cs1 O1 C25 Cs2 93.65(11) . .
Cs1 O1 C26 C27 -29.2(3) . .
Cs1 C18 C19 Cs1 -177.70(16) . 4_576
Cs1 C18 C19 C20 88.9(2) . .
Cs1 C18 C19 C24 -87.72(16) . .
Cs1 C19 C20 Cs1 -144.16(5) . 4_576
Cs1 C19 C20 Cs1 144.16(5) 4_576 .
Cs1 C19 C20 C21 69.9(2) 4_576 .
Cs1 C19 C20 C21 -74.3(2) . .
Cs1 C19 C24 Cs1 141.79(5) . 4_576
Cs1 C19 C24 Cs1 -141.79(5) 4_576 .
Cs1 C19 C24 Si1 110.41(11) 4_576 .
Cs1 C19 C24 Si1 -107.80(11) . .
Cs1 C19 C24 C23 74.47(17) . .
Cs1 C19 C24 C23 -67.32(17) 4_576 .
Cs1 C20 C21 Cs1 138.58(6) 4_576 .
Cs1 C20 C21 Cs1 -138.58(6) . 4_576
Cs1 C20 C21 C22 -68.8(2) . .
Cs1 C20 C21 C22 69.8(2) 4_576 .
Cs1 C21 C22 Cs1 -131.86(5) . 4_576
Cs1 C21 C22 Cs1 131.86(5) 4_576 .
Cs1 C21 C22 C23 -64.04(19) . .
Cs1 C21 C22 C23 67.82(19) 4_576 .
Cs1 C22 C23 Cs1 129.90(5) 4_576 .
Cs1 C22 C23 Cs1 -129.90(5) . 4_576
Cs1 C22 C23 C24 -60.94(19) . .
Cs1 C22 C23 C24 68.96(19) 4_576 .
Cs1 C23 C24 Cs1 -134.04(5) . 4_576
Cs1 C23 C24 Cs1 134.04(5) 4_576 .
Cs1 C23 C24 Si1 115.98(18) . .
Cs1 C23 C24 Si1 -109.98(17) 4_576 .
Cs1 C23 C24 C19 67.28(17) 4_576 .
Cs1 C23 C24 C19 -66.76(16) . .
Cs2 O1 C25 Cs1 -93.65(11) . .
Cs2 O1 C26 C27 68.7(2) . .
Cs2 O2 C27 C26 14.9(3) . .
Cs2 O2 C28 C29 -13.4(3) . .
Cs2 O3 C29 C28 -73.8(2) . .
Cs2 C13 C14 C15 67.36(19) 4_576 .
Cs2 C13 C18 Cs1 167.49(8) 4_576 .
Cs2 C13 C18 C17 -72.47(18) 4_576 .
Cs2 C13 C18 C19 108.79(16) 4_576 .
Cs2 C14 C15 C16 68.91(19) 4_576 .
Cs2 C15 C16 C17 67.43(19) 4_576 .
Cs2 C16 C17 C18 67.23(18) 4_576 .
Cs2 C17 C18 Cs1 -166.43(7) 4_576 .
Cs2 C17 C18 C13 72.46(17) 4_576 .
Cs2 C17 C18 C19 -109.0(2) 4_576 .
Cs2 C18 C19 Cs1 5.73(16) 4_576 4_576
Cs2 C18 C19 Cs1 -176.56(6) 4_576 .
Cs2 C18 C19 C20 -87.7(2) 4_576 .
Cs2 C18 C19 C24 95.71(17) 4_576 .
Cs2 C31 C32 Cs3 -144.21(5) . .
Cs2 C31 C32 C33 -70.36(19) . .
Cs2 C31 C36 Cs3 142.88(5) . .
Cs2 C31 C36 C35 77.21(17) . .
Cs2 C31 C36 C37 -98.47(15) . .
Cs2 C32 C33 Cs3 -139.61(5) . .
Cs2 C32 C33 C34 -68.25(19) . .
Cs2 C33 C34 Cs3 -133.74(5) . .
Cs2 C33 C34 C35 -63.07(19) . .
Cs2 C34 C35 Cs3 -132.02(5) . .
Cs2 C34 C35 C36 -64.30(18) . .
Cs2 C35 C36 Cs3 -136.48(5) . .
Cs2 C35 C36 C31 -74.50(16) . .
Cs2 C35 C36 C37 100.6(2) . .
Cs2 C36 C37 C38 93.7(2) . .
Cs2 C36 C37 C42 -84.66(17) . .
Cs2 C37 C38 C39 -112.78(19) . .
Cs2 C37 C42 Si2 -63.93(12) . .
Cs2 C37 C42 C41 119.02(17) . .
Cs3 Si1 C13 Cs2 144.59(6) 2_746 4_576
Cs3 Si1 C13 C14 44.4(2) 2_746 .
Cs3 Si1 C13 C18 -130.59(14) 2_746 .
Cs3 Si1 C24 Cs1 -172.79(2) 2_746 4_576
Cs3 Si1 C24 Cs1 23.23(12) 2_746 .
Cs3 Si1 C24 C19 102.30(15) 2_746 .
Cs3 Si1 C24 C23 -80.4(2) 2_746 .
Cs3 C6 C7 Cs3 174.78(14) 2_746 3_777
Cs3 C6 C7 C8 -91.7(2) 2_746 .
Cs3 C6 C7 C12 84.98(16) 2_746 .
Cs3 C7 C8 Cs3 148.09(5) 2_746 3_777
Cs3 C7 C8 Cs3 -148.09(5) 3_777 2_746
Cs3 C7 C8 C9 76.1(2) 2_746 .
Cs3 C7 C8 C9 -72.0(2) 3_777 .
Cs3 C7 C12 Cs3 149.27(5) 3_777 2_746
Cs3 C7 C12 Cs3 -149.27(5) 2_746 3_777
Cs3 C7 C12 Si1 -115.76(12) 3_777 .
Cs3 C7 C12 Si1 94.98(11) 2_746 .
Cs3 C7 C12 C11 -77.41(17) 2_746 .
Cs3 C7 C12 C11 71.85(17) 3_777 .
Cs3 C8 C9 Cs3 -137.19(6) 3_777 2_746
Cs3 C8 C9 Cs3 137.19(6) 2_746 3_777
Cs3 C8 C9 C10 -70.7(2) 3_777 .
Cs3 C8 C9 C10 66.5(2) 2_746 .
Cs3 C9 C10 Cs3 -128.60(5) 3_777 2_746
Cs3 C9 C10 Cs3 128.60(5) 2_746 3_777
Cs3 C9 C10 C11 -67.3(2) 3_777 .
Cs3 C9 C10 C11 61.3(2) 2_746 .
Cs3 C10 C11 Cs3 129.89(5) 2_746 3_777
Cs3 C10 C11 Cs3 -129.89(5) 3_777 2_746
Cs3 C10 C11 C12 63.74(19) 2_746 .
Cs3 C10 C11 C12 -66.2(2) 3_777 .
Cs3 C11 C12 Cs3 139.27(5) 2_746 3_777
Cs3 C11 C12 Cs3 -139.27(5) 3_777 2_746
Cs3 C11 C12 Si1 120.15(17) 3_777 .
Cs3 C11 C12 Si1 -100.58(17) 2_746 .
Cs3 C11 C12 C7 70.38(16) 2_746 .
Cs3 C11 C12 C7 -68.89(16) 3_777 .
Cs3 C31 C32 Cs2 144.21(5) . .
Cs3 C31 C32 C33 73.85(19) . .
Cs3 C31 C36 Cs2 -142.88(5) . .
Cs3 C31 C36 C35 -65.67(18) . .
Cs3 C31 C36 C37 118.65(15) . .
Cs3 C32 C33 Cs2 139.61(5) . .
Cs3 C32 C33 C34 71.36(19) . .
Cs3 C33 C34 Cs2 133.74(5) . .
Cs3 C33 C34 C35 70.67(19) . .
Cs3 C34 C35 Cs2 132.02(5) . .
Cs3 C34 C35 C36 67.72(19) . .
Cs3 C35 C36 Cs2 136.48(5) . .
Cs3 C35 C36 C31 61.98(16) . .
Cs3 C35 C36 C37 -123.0(2) . .
Cs3 C36 C37 Cs2 166.82(16) . .
Cs3 C36 C37 C38 -99.5(2) . .
Cs3 C36 C37 C42 82.2(2) . .
Si1 C1 C2 C3 -177.23(17) . .
Si1 C1 C6 Cs3 -62.85(12) . 2_746
Si1 C1 C6 C5 175.49(15) . .
Si1 C1 C6 C7 -7.8(2) . .
Si1 C13 C14 Cs2 117.17(18) . 4_576
Si1 C13 C14 C15 -175.47(17) . .
Si1 C13 C18 Cs1 53.63(14) . .
Si1 C13 C18 Cs2 -113.86(11) . 4_576
Si1 C13 C18 C17 173.68(16) . .
Si1 C13 C18 C19 -5.1(2) . .
Si2 C31 C32 Cs2 -109.75(18) . .
Si2 C31 C32 Cs3 106.04(18) . .
Si2 C31 C32 C33 179.88(17) . .
Si2 C31 C36 Cs2 106.46(10) . .
Si2 C31 C36 Cs3 -110.67(11) . .
Si2 C31 C36 C35 -176.33(15) . .
Si2 C31 C36 C37 8.0(2) . .
Si2 C43 C44 C45 -177.67(18) . .
Si2 C43 C48 C47 178.57(17) . .
Si2 C43 C48 C49 -2.0(2) . .
O1 C26 C27 O2 -57.0(3) . .
O2 C28 C29 Cs2 9.30(18) . .
O2 C28 C29 O3 61.6(3) . .
C1 Si1 C13 Cs2 65.81(10) . 4_576
C1 Si1 C13 C14 -34.4(2) . .
C1 Si1 C13 C18 150.63(14) . .
C1 Si1 C24 Cs1 -23.3(2) . 4_576
C1 Si1 C24 Cs1 172.73(13) . .
C1 Si1 C24 C19 -108.2(2) . .
C1 Si1 C24 C23 69.1(3) . .
C1 C2 C3 C4 1.9(3) . .
C1 C6 C7 Cs3 -77.66(17) . 2_746
C1 C6 C7 Cs3 97.12(17) . 3_777
C1 C6 C7 C8 -169.4(2) . .
C1 C6 C7 C12 7.3(2) . .
C2 C1 C6 Cs3 119.58(17) . 2_746
C2 C1 C6 C5 -2.1(3) . .
C2 C1 C6 C7 174.63(18) . .
C2 C3 C4 C5 -1.4(3) . .
C3 C4 C5 C6 -0.8(3) . .
C4 C5 C6 Cs3 -107.98(19) . 2_746
C4 C5 C6 C1 2.6(3) . .
C4 C5 C6 C7 -173.76(19) . .
C5 C6 C7 Cs3 -86.3(2) . 3_777
C5 C6 C7 Cs3 98.90(19) . 2_746
C5 C6 C7 C8 7.2(3) . .
C5 C6 C7 C12 -176.12(19) . .
C6 C1 C2 C3 -0.1(3) . .
C6 C7 C8 Cs3 100.2(2) . 2_746
C6 C7 C8 Cs3 -111.7(2) . 3_777
C6 C7 C8 C9 176.2(2) . .
C6 C7 C12 Cs3 -98.47(15) . 2_746
C6 C7 C12 Cs3 112.26(16) . 3_777
C6 C7 C12 Si1 -3.5(2) . .
C6 C7 C12 C11 -175.89(18) . .
C7 C8 C9 Cs3 -67.04(19) . 2_746
C7 C8 C9 Cs3 70.15(19) . 3_777
C7 C8 C9 C10 -0.6(3) . .
C8 C7 C12 Cs3 78.44(18) . 2_746
C8 C7 C12 Cs3 -70.83(18) . 3_777
C8 C7 C12 Si1 173.42(16) . .
C8 C7 C12 C11 1.0(3) . .
C8 C9 C10 Cs3 -60.7(2) . 2_746
C8 C9 C10 Cs3 67.9(2) . 3_777
C8 C9 C10 C11 0.6(3) . .
C9 C10 C11 Cs3 -63.6(2) . 2_746
C9 C10 C11 Cs3 66.3(2) . 3_777
C9 C10 C11 C12 0.2(3) . .
C10 C11 C12 Cs3 -71.4(2) . 2_746
C10 C11 C12 Cs3 67.9(2) . 3_777
C10 C11 C12 Si1 -171.95(17) . .
C10 C11 C12 C7 -1.0(3) . .
C12 Si1 C13 Cs2 170.31(13) . 4_576
C12 Si1 C13 C14 70.1(3) . .
C12 Si1 C13 C18 -104.9(2) . .
C12 Si1 C24 Cs1 -123.54(9) . 4_576
C12 Si1 C24 Cs1 72.47(10) . .
C12 Si1 C24 C19 151.54(15) . .
C12 Si1 C24 C23 -31.1(2) . .
C12 C7 C8 Cs3 71.76(18) . 3_777
C12 C7 C8 Cs3 -76.33(18) . 2_746
C12 C7 C8 C9 -0.3(3) . .
C13 Si1 C24 Cs1 -76.08(9) . .
C13 Si1 C24 Cs1 87.91(10) . 4_576
C13 Si1 C24 C19 2.99(15) . .
C13 Si1 C24 C23 -179.7(2) . .
C13 C14 C15 Cs2 -66.45(19) . 4_576
C13 C14 C15 C16 2.5(3) . .
C13 C18 C19 Cs1 95.21(16) . .
C13 C18 C19 Cs1 -82.49(18) . 4_576
C13 C18 C19 C20 -175.9(2) . .
C13 C18 C19 C24 7.5(3) . .
C14 C13 C18 Cs1 -122.17(16) . .
C14 C13 C18 Cs2 70.35(16) . 4_576
C14 C13 C18 C17 -2.1(3) . .
C14 C13 C18 C19 179.14(18) . .
C14 C15 C16 Cs2 -69.05(19) . 4_576
C14 C15 C16 C17 -1.6(3) . .
C15 C16 C17 Cs2 -68.31(19) . 4_576
C15 C16 C17 C18 -1.1(3) . .
C16 C17 C18 Cs1 124.10(18) . .
C16 C17 C18 Cs2 -69.47(19) . 4_576
C16 C17 C18 C13 3.0(3) . .
C16 C17 C18 C19 -178.4(2) . .
C17 C18 C19 Cs1 -83.5(2) . .
C17 C18 C19 Cs1 98.8(2) . 4_576
C17 C18 C19 C20 5.4(3) . .
C17 C18 C19 C24 -171.18(19) . .
C18 C13 C14 Cs2 -67.95(16) . 4_576
C18 C13 C14 C15 -0.6(3) . .
C18 C19 C20 Cs1 115.8(2) . 4_576
C18 C19 C20 Cs1 -100.1(2) . .
C18 C19 C20 C21 -174.3(2) . .
C18 C19 C24 Cs1 101.27(16) . .
C18 C19 C24 Cs1 -116.94(16) . 4_576
C18 C19 C24 Si1 -6.5(2) . .
C18 C19 C24 C23 175.74(18) . .
C19 C20 C21 Cs1 -70.73(19) . 4_576
C19 C20 C21 Cs1 67.85(19) . .
C19 C20 C21 C22 -0.9(3) . .
C20 C19 C24 Cs1 -75.55(18) . .
C20 C19 C24 Cs1 66.24(18) . 4_576
C20 C19 C24 Si1 176.65(16) . .
C20 C19 C24 C23 -1.1(3) . .
C20 C21 C22 Cs1 -69.0(2) . 4_576
C20 C21 C22 Cs1 62.9(2) . .
C20 C21 C22 C23 -1.2(3) . .
C21 C22 C23 Cs1 -66.80(19) . 4_576
C21 C22 C23 Cs1 63.10(19) . .
C21 C22 C23 C24 2.2(3) . .
C22 C23 C24 Cs1 -68.3(2) . 4_576
C22 C23 C24 Cs1 65.7(2) . .
C22 C23 C24 Si1 -178.27(17) . .
C22 C23 C24 C19 -1.0(3) . .
C24 Si1 C13 Cs2 -83.67(10) . 4_576
C24 Si1 C13 C14 176.2(2) . .
C24 Si1 C13 C18 1.15(15) . .
C24 C19 C20 Cs1 76.33(18) . .
C24 C19 C20 Cs1 -67.83(18) . 4_576
C24 C19 C20 C21 2.0(3) . .
C25 O1 C26 C27 -175.3(2) . .
C26 O1 C25 Cs1 149.3(2) . .
C26 O1 C25 Cs2 -117.03(19) . .
C27 O2 C28 C29 175.6(2) . .
C28 O2 C27 C26 -174.55(19) . .
C30 O3 C29 Cs2 -133.1(3) . .
C30 O3 C29 C28 153.1(2) . .
C31 Si2 C42 C37 9.09(15) . .
C31 Si2 C42 C41 -174.4(2) . .
C31 Si2 C43 C44 57.5(2) . .
C31 Si2 C43 C48 -119.20(16) . .
C31 Si2 C54 C49 116.62(16) . .
C31 Si2 C54 C53 -62.6(2) . .
C31 C32 C33 Cs2 66.22(18) . .
C31 C32 C33 Cs3 -73.39(18) . .
C31 C32 C33 C34 -2.0(3) . .
C31 C36 C37 Cs2 83.60(16) . .
C31 C36 C37 C38 177.25(19) . .
C31 C36 C37 C42 -1.1(3) . .
C32 C31 C36 Cs2 -72.20(17) . .
C32 C31 C36 Cs3 70.67(17) . .
C32 C31 C36 C35 5.0(3) . .
C32 C31 C36 C37 -170.68(18) . .
C32 C33 C34 Cs2 65.84(19) . .
C32 C33 C34 Cs3 -67.90(18) . .
C32 C33 C34 C35 2.8(3) . .
C33 C34 C35 Cs2 64.8(2) . .
C33 C34 C35 Cs3 -67.21(19) . .
C33 C34 C35 C36 0.5(3) . .
C34 C35 C36 Cs2 70.12(19) . .
C34 C35 C36 Cs3 -66.36(19) . .
C34 C35 C36 C31 -4.4(3) . .
C34 C35 C36 C37 170.7(2) . .
C35 C36 C37 Cs2 -91.7(2) . .
C35 C36 C37 C38 2.0(3) . .
C35 C36 C37 C42 -176.3(2) . .
C36 C31 C32 Cs2 68.53(16) . .
C36 C31 C32 Cs3 -75.68(17) . .
C36 C31 C32 C33 -1.8(3) . .
C36 C37 C38 C39 -176.3(2) . .
C36 C37 C42 Si2 -6.4(2) . .
C36 C37 C42 C41 176.60(18) . .
C37 C38 C39 C40 -0.3(3) . .
C38 C37 C42 Si2 175.22(15) . .
C38 C37 C42 C41 -1.8(3) . .
C38 C39 C40 C41 -1.5(3) . .
C39 C40 C41 C42 1.7(3) . .
C40 C41 C42 Si2 -176.20(18) . .
C40 C41 C42 C37 0.0(3) . .
C42 Si2 C31 Cs2 71.19(9) . .
C42 Si2 C31 Cs3 -101.18(9) . .
C42 Si2 C31 C32 168.7(2) . .
C42 Si2 C31 C36 -9.66(15) . .
C42 Si2 C43 C44 -58.0(3) . .
C42 Si2 C43 C48 125.28(16) . .
C42 Si2 C54 C49 -136.25(15) . .
C42 Si2 C54 C53 44.6(2) . .
C42 C37 C38 C39 2.0(3) . .
C43 Si2 C31 Cs2 -62.43(11) . .
C43 Si2 C31 Cs3 125.20(9) . .
C43 Si2 C31 C32 35.1(2) . .
C43 Si2 C31 C36 -143.28(14) . .
C43 Si2 C42 C37 135.88(15) . .
C43 Si2 C42 C41 -47.6(3) . .
C43 Si2 C54 C49 -5.21(16) . .
C43 Si2 C54 C53 175.6(2) . .
C43 C44 C45 C46 0.1(4) . .
C43 C48 C49 C50 178.8(2) . .
C43 C48 C49 C54 -2.1(3) . .
C44 C43 C48 C47 1.4(3) . .
C44 C43 C48 C49 -179.16(19) . .
C44 C45 C46 C47 0.7(4) . .
C45 C46 C47 C48 -0.5(4) . .
C46 C47 C48 C43 -0.6(3) . .
C46 C47 C48 C49 -180.0(2) . .
C47 C48 C49 C50 -1.8(4) . .
C47 C48 C49 C54 177.3(2) . .
C48 C43 C44 C45 -1.2(3) . .
C48 C49 C50 C51 176.5(2) . .
C48 C49 C54 Si2 5.2(2) . .
C48 C49 C54 C53 -175.54(19) . .
C49 C50 C51 C52 -0.8(3) . .
C50 C49 C54 Si2 -175.73(17) . .
C50 C49 C54 C53 3.6(3) . .
C50 C51 C52 C53 3.0(3) . .
C51 C52 C53 C54 -1.9(3) . .
C52 C53 C54 Si2 177.79(17) . .
C52 C53 C54 C49 -1.3(3) . .
C54 Si2 C31 Cs2 -169.12(8) . .
C54 Si2 C31 Cs3 18.51(13) . .
C54 Si2 C31 C32 -71.6(2) . .
C54 Si2 C31 C36 110.03(15) . .
C54 Si2 C42 C37 -114.28(15) . .
C54 Si2 C42 C41 62.2(2) . .
C54 Si2 C43 C44 -179.2(2) . .
C54 Si2 C43 C48 4.00(16) . .
C54 C49 C50 C51 -2.5(3) . .
O4 C55 C56 C57 12.9(3) . .
C55 O4 C58 C57 38.7(4) . .
C55 C56 C57 C58 9.8(3) . .
C56 C57 C58 O4 -29.8(4) . .
C58 O4 C55 C56 -32.2(4) . .
